data_1502168
loop_
_publ_author_name
'Lei, Ting'
'Zhou, Yan'
'Cheng, Chu-Yang'
'Cao, Yue'
'Peng, Yang'
'Bian, Jiang'
'Pei, Jian'

_publ_section_title
;
 Aceno[2,1,3]thiadiazoles for field-effect transistors: synthesis and
 crystal packing.
;
_journal_issue 10
_journal_name_full 'Organic letters'
_journal_page_first 2642
_journal_page_last 2645
_journal_paper_doi 10.1021/ol200748c
_journal_volume 13
_journal_year 2011
_chemical_formula_sum 'C34 H46 N2 S2 Si2'
_chemical_formula_weight 603.03
_chemical_name_systematic
; 
 ? 
;
_space_group_IT_number 14
_symmetry_cell_setting monoclinic
_symmetry_space_group_name_Hall '-P 2ybc'
_symmetry_space_group_name_H-M 'P 1 21/c 1'
_atom_sites_solution_hydrogens geom
_atom_sites_solution_primary direct
_atom_sites_solution_secondary difmap
_audit_creation_method SHELXL-97
_cell_angle_alpha 90.00
_cell_angle_beta 94.77(3)
_cell_angle_gamma 90.00
_cell_formula_units_Z 4
_cell_length_a 12.112(2)
_cell_length_b 18.039(4)
_cell_length_c 16.191(3)
_cell_measurement_temperature 123(2)
_cell_volume 3525.3(12)
_computing_cell_refinement Rapid-AUTO
_computing_data_collection 'Rapid-AUTO (Rigaku,2000)'
_computing_data_reduction 'CrystalStructure (Rigaku/MSC,2000)'
_computing_molecular_graphics 'Siemens SHELXTL V4.2,(Sheldrick,1990)'
_computing_publication_material SHELXL-97,(Sheldrick,1997)
_computing_structure_refinement SHELXL-97,(Sheldrick,1997)
_computing_structure_solution SHELXS-97,(Sheldrick,1997)
_diffrn_ambient_temperature 123(2)
_diffrn_detector_area_resol_mean 10.00
_diffrn_measured_fraction_theta_full 0.998
_diffrn_measured_fraction_theta_max 0.998
_diffrn_measurement_device_type 'Rigaku RAXIS RAPID IP'
_diffrn_measurement_method \W
_diffrn_radiation_monochromator graphite
_diffrn_radiation_source 'fine-focus sealed tube'
_diffrn_radiation_type MoK\a
_diffrn_radiation_wavelength 0.71073
_diffrn_reflns_av_R_equivalents 0.0593
_diffrn_reflns_av_sigmaI/netI 0.1208
_diffrn_reflns_limit_h_max 15
_diffrn_reflns_limit_h_min -15
_diffrn_reflns_limit_k_max 23
_diffrn_reflns_limit_k_min -23
_diffrn_reflns_limit_l_max 20
_diffrn_reflns_limit_l_min -21
_diffrn_reflns_number 15370
_diffrn_reflns_theta_full 27.48
_diffrn_reflns_theta_max 27.48
_diffrn_reflns_theta_min 1.69
_diffrn_standards_decay_% 0
_diffrn_standards_interval_count 0
_diffrn_standards_interval_time 0
_diffrn_standards_number 0
_exptl_absorpt_coefficient_mu 0.243
_exptl_absorpt_correction_T_max 0.9530
_exptl_absorpt_correction_T_min 0.9306
_exptl_absorpt_correction_type empirical
_exptl_absorpt_process_details
; 
                                  HIGASHI, T. (1995). Abscor-Empirical
                                  Absorption Correction based on Fourier
                                  Series Approximation.
                                  Rigaku Corporation,Tokyo,Japan.
;
_exptl_crystal_density_diffrn 1.136
_exptl_crystal_density_method 'not measured'
_exptl_crystal_F_000 1296
_exptl_crystal_size_max 0.30
_exptl_crystal_size_mid 0.30
_exptl_crystal_size_min 0.20
_refine_diff_density_max 0.286
_refine_diff_density_min -0.313
_refine_diff_density_rms 0.058
_refine_ls_extinction_coef 0.00296(17)
_refine_ls_extinction_expression Fc^*^=kFc[1+0.001xFc^2^\l^3^/sin(2\q)]^-1/4^
_refine_ls_extinction_method SHELXL
_refine_ls_goodness_of_fit_ref 0.994
_refine_ls_hydrogen_treatment mixed
_refine_ls_matrix_type full
_refine_ls_number_parameters 393
_refine_ls_number_reflns 8067
_refine_ls_number_restraints 59
_refine_ls_restrained_S_all 0.991
_refine_ls_R_factor_all 0.0922
_refine_ls_R_factor_gt 0.0433
_refine_ls_shift/su_max 0.001
_refine_ls_shift/su_mean 0.000
_refine_ls_structure_factor_coef Fsqd
_refine_ls_weighting_details 'calc w=1/[\s^2^(Fo^2^)+(0.0050P)^2^+0.0000P] where P=(Fo^2^+2Fc^2^)/3'
_refine_ls_weighting_scheme calc
_refine_ls_wR_factor_gt 0.0637
_refine_ls_wR_factor_ref 0.0703
_reflns_number_gt 4396
_reflns_number_total 8067
_reflns_threshold_expression >2sigma(I)
_cod_data_source_file ol200748c_si_002.cif
_cod_data_source_block 1-TIPS
_cod_depositor_comments
;
The following automatic conversions were performed:

'_exptl_absorpt_correction_type' value 'Empirical' changed to
'empirical' according to
/home/saulius/struct/CIF-dictionaries/cif_core.dic dictionary named
'cif_core.dic' version 2.4.1 from 2010-06-29.

Automatic conversion script
Id: cif_fix_values 1715 2011-07-08 13:25:40Z adriana 
;
_cod_original_cell_volume 3525.2(12)
_cod_original_sg_symbol_H-M P2(1)/c
_cod_database_code 1502168

loop_
_symmetry_equiv_pos_as_xyz
'x, y, z'
'-x, y+1/2, -z+1/2'
'-x, -y, -z'
'x, -y-1/2, z-1/2'

loop_
_atom_site_label
_atom_site_type_symbol
_atom_site_fract_x
_atom_site_fract_y
_atom_site_fract_z
_atom_site_U_iso_or_equiv
_atom_site_adp_type
_atom_site_occupancy
_atom_site_symmetry_multiplicity
_atom_site_calc_flag
_atom_site_refinement_flags
_atom_site_disorder_assembly
_atom_site_disorder_group
C1 C 0.14236(17) 0.88200(10) 0.46412(11) 0.0189(5) Uani 1 1 d . . .
C2 C 0.25496(17) 0.86119(10) 0.47258(12) 0.0217(5) Uani 1 1 d . . .
C3 C 0.33222(16) 0.90796(11) 0.43737(11) 0.0201(5) Uani 1 1 d . . .
C4 C 0.44656(17) 0.89032(11) 0.44569(12) 0.0261(5) Uani 1 1 d . B .
H4 H 0.4713 0.8468 0.4746 0.031 Uiso 1 1 calc R . .
C5 C 0.52073(18) 0.93529(12) 0.41269(13) 0.0265(5) Uani 1 1 d U . .
C7 C 0.6845(2) 0.99236(14) 0.37068(15) 0.0428(7) Uani 1 1 d U . .
H7 H 0.7607 0.9955 0.3614 0.051 Uiso 1 1 calc R A 1
C8 C 0.48513(19) 1.00183(12) 0.37003(13) 0.0268(5) Uani 1 1 d U B .
C9 C 0.37693(18) 1.02063(11) 0.36075(12) 0.0253(5) Uani 1 1 d . . .
H9 H 0.3546 1.0648 0.3321 0.030 Uiso 1 1 calc R B .
C10 C 0.29647(17) 0.97454(11) 0.39378(12) 0.0215(5) Uani 1 1 d . B .
C11 C 0.18277(18) 0.99429(10) 0.38411(12) 0.0210(5) Uani 1 1 d . . .
C12 C 0.10603(17) 0.94747(10) 0.41925(12) 0.0197(5) Uani 1 1 d . B .
C13 C 0.28850(17) 0.79387(11) 0.51381(12) 0.0234(5) Uani 1 1 d . . .
C14 C 0.32125(17) 0.73726(11) 0.54567(13) 0.0285(5) Uani 1 1 d . . .
C15 C 0.14512(17) 1.06106(11) 0.34355(12) 0.0242(5) Uani 1 1 d . B .
C16 C 0.11403(18) 1.11797(11) 0.31145(12) 0.0263(5) Uani 1 1 d . . .
C17 C 0.4372(2) 0.60797(13) 0.48380(15) 0.0435(7) Uani 1 1 d . . .
H17 H 0.4783 0.5615 0.5003 0.052 Uiso 1 1 d R . .
C18 C 0.5188(2) 0.65857(14) 0.44299(17) 0.0741(11) Uani 1 1 d . . .
H18A H 0.5416 0.6348 0.3927 0.111 Uiso 1 1 calc R . .
H18B H 0.5841 0.6672 0.4817 0.111 Uiso 1 1 calc R . .
H18C H 0.4828 0.7060 0.4284 0.111 Uiso 1 1 calc R . .
C19 C 0.3432(2) 0.58714(15) 0.42030(15) 0.0650(9) Uani 1 1 d . . .
H19A H 0.2994 0.6314 0.4046 0.098 Uiso 1 1 calc R . .
H19B H 0.2957 0.5502 0.4442 0.098 Uiso 1 1 calc R . .
H19C H 0.3736 0.5663 0.3711 0.098 Uiso 1 1 calc R . .
C20 C 0.51296(19) 0.67810(13) 0.65299(15) 0.0435(7) Uani 1 1 d . . .
H20 H 0.5606 0.7107 0.6209 0.052 Uiso 1 1 d R . .
C21 C 0.4820(2) 0.72219(15) 0.72716(16) 0.0744(10) Uani 1 1 d . . .
H21A H 0.4396 0.6907 0.7624 0.112 Uiso 1 1 calc R . .
H21B H 0.4369 0.7650 0.7082 0.112 Uiso 1 1 calc R . .
H21C H 0.5495 0.7394 0.7590 0.112 Uiso 1 1 calc R . .
C22 C 0.5845(2) 0.61143(13) 0.68129(16) 0.0612(8) Uani 1 1 d . . .
H22A H 0.6481 0.6283 0.7178 0.092 Uiso 1 1 calc R . .
H22B H 0.6109 0.5866 0.6328 0.092 Uiso 1 1 calc R . .
H22C H 0.5404 0.5766 0.7114 0.092 Uiso 1 1 calc R . .
C23 C 0.29213(19) 0.59046(12) 0.63407(14) 0.0359(6) Uani 1 1 d . . .
H23 H 0.2945 0.6078 0.6928 0.043 Uiso 1 1 d R . .
C24 C 0.3252(2) 0.50821(11) 0.63632(15) 0.0492(7) Uani 1 1 d . . .
H24A H 0.2753 0.4805 0.6697 0.074 Uiso 1 1 calc R . .
H24B H 0.4016 0.5032 0.6610 0.074 Uiso 1 1 calc R . .
H24C H 0.3199 0.4884 0.5798 0.074 Uiso 1 1 calc R . .
C25 C 0.1709(2) 0.59762(14) 0.59911(17) 0.0592(8) Uani 1 1 d . . .
H25A H 0.1631 0.5792 0.5420 0.089 Uiso 1 1 calc R . .
H25B H 0.1485 0.6498 0.5999 0.089 Uiso 1 1 calc R . .
H25C H 0.1236 0.5684 0.6331 0.089 Uiso 1 1 calc R . .
C26 C 0.14399(18) 1.28188(11) 0.31174(13) 0.0296(6) Uani 1 1 d . . .
H26 H 0.2218 1.2748 0.2970 0.036 Uiso 1 1 d R B .
C27 C 0.1480(2) 1.28163(13) 0.40666(14) 0.0575(8) Uani 1 1 d . B .
H27A H 0.1962 1.3218 0.4288 0.086 Uiso 1 1 calc R . .
H27B H 0.1772 1.2340 0.4278 0.086 Uiso 1 1 calc R . .
H27C H 0.0731 1.2889 0.4240 0.086 Uiso 1 1 calc R . .
C28 C 0.1059(2) 1.35816(12) 0.27825(14) 0.0467(7) Uani 1 1 d . B .
H28A H 0.0289 1.3667 0.2902 0.070 Uiso 1 1 calc R . .
H28B H 0.1111 1.3597 0.2182 0.070 Uiso 1 1 calc R . .
H28C H 0.1533 1.3968 0.3050 0.070 Uiso 1 1 calc R . .
C29 C -0.09197(18) 1.21233(12) 0.27918(13) 0.0318(6) Uani 1 1 d . . .
H29 H -0.0960 1.2381 0.3336 0.038 Uiso 1 1 d R B .
C30 C -0.15596(18) 1.26090(13) 0.21339(14) 0.0470(7) Uani 1 1 d . B .
H30A H -0.1552 1.2373 0.1589 0.070 Uiso 1 1 calc R . .
H30B H -0.1208 1.3098 0.2120 0.070 Uiso 1 1 calc R . .
H30C H -0.2327 1.2666 0.2273 0.070 Uiso 1 1 calc R . .
C31 C -0.15081(19) 1.13776(12) 0.28610(14) 0.0429(7) Uani 1 1 d . B .
H31A H -0.2273 1.1462 0.2993 0.064 Uiso 1 1 calc R . .
H31B H -0.1118 1.1081 0.3301 0.064 Uiso 1 1 calc R . .
H31C H -0.1510 1.1112 0.2333 0.064 Uiso 1 1 calc R . .
C32 C 0.08480(18) 1.19639(12) 0.14921(12) 0.0309(6) Uani 1 1 d . . .
H32 H 0.0482 1.2396 0.1195 0.037 Uiso 1 1 d R B .
C33 C 0.20954(19) 1.20077(14) 0.13767(14) 0.0480(7) Uani 1 1 d . B .
H33A H 0.2496 1.1649 0.1744 0.072 Uiso 1 1 calc R . .
H33B H 0.2366 1.2509 0.1513 0.072 Uiso 1 1 calc R . .
H33C H 0.2218 1.1894 0.0800 0.072 Uiso 1 1 calc R . .
C34 C 0.0346(2) 1.12582(12) 0.10921(14) 0.0473(7) Uani 1 1 d . B .
H34A H 0.0538 1.1226 0.0517 0.071 Uiso 1 1 calc R . .
H34B H -0.0462 1.1273 0.1102 0.071 Uiso 1 1 calc R . .
H34C H 0.0639 1.0824 0.1402 0.071 Uiso 1 1 calc R . .
N1 N 0.05801(14) 0.84371(9) 0.49462(10) 0.0235(4) Uani 1 1 d . . .
N2 N -0.00586(14) 0.95777(9) 0.41575(10) 0.0244(4) Uani 1 1 d . . .
S1 S -0.05224(5) 0.88996(3) 0.46713(3) 0.02677(14) Uani 1 1 d . B .
Si1 Si 0.39002(5) 0.65026(3) 0.58038(4) 0.02957(17) Uani 1 1 d . . .
Si2 Si 0.05964(5) 1.20428(3) 0.26161(4) 0.02438(15) Uani 1 1 d . B .
S2B S 0.5927(2) 1.05401(13) 0.33443(18) 0.0314(5) Uani 0.590(2) 1 d PU B 1
C6B C 0.6395(7) 0.9328(5) 0.4180(7) 0.0284(19) Uani 0.590(2) 1 d PU B 1
H6B H 0.6883 0.8928 0.4324 0.034 Uiso 0.590(2) 1 d PR B 1
C6A C 0.5848(13) 1.0334(6) 0.3405(10) 0.041(3) Uani 0.410(2) 1 d PU B 2
H6A H 0.5873 1.0786 0.3106 0.050 Uiso 0.410(2) 1 d PR B 2
S2A S 0.6636(3) 0.9155(2) 0.4151(4) 0.0376(8) Uani 0.410(2) 1 d PU B 2

loop_
_atom_site_aniso_label
_atom_site_aniso_U_11
_atom_site_aniso_U_22
_atom_site_aniso_U_33
_atom_site_aniso_U_23
_atom_site_aniso_U_13
_atom_site_aniso_U_12
C1 0.0264(12) 0.0146(10) 0.0159(11) -0.0001(9) 0.0021(9) 0.0007(10)
C2 0.0270(13) 0.0163(11) 0.0211(12) 0.0001(9) -0.0012(10) 0.0047(9)
C3 0.0220(12) 0.0196(11) 0.0184(11) -0.0008(9) -0.0004(9) 0.0022(9)
C4 0.0271(13) 0.0243(12) 0.0266(12) 0.0009(10) 0.0004(10) 0.0058(11)
C5 0.0216(13) 0.0312(13) 0.0266(13) -0.0054(10) 0.0015(10) 0.0027(10)
C7 0.0245(14) 0.0508(17) 0.0541(18) -0.0139(14) 0.0081(13) -0.0059(13)
C8 0.0286(14) 0.0288(13) 0.0237(13) -0.0022(10) 0.0055(10) -0.0055(11)
C9 0.0354(15) 0.0197(11) 0.0206(12) 0.0009(10) 0.0012(10) -0.0002(11)
C10 0.0271(13) 0.0179(11) 0.0196(12) -0.0008(9) 0.0020(10) 0.0009(10)
C11 0.0307(13) 0.0151(11) 0.0171(11) 0.0017(9) 0.0021(10) 0.0020(10)
C12 0.0241(13) 0.0171(11) 0.0172(11) -0.0035(9) -0.0018(9) 0.0041(10)
C13 0.0228(12) 0.0228(11) 0.0250(12) -0.0001(10) 0.0049(9) 0.0027(10)
C14 0.0311(14) 0.0236(12) 0.0314(14) 0.0050(11) 0.0058(11) 0.0059(11)
C15 0.0249(13) 0.0243(12) 0.0238(12) 0.0023(10) 0.0039(10) 0.0017(10)
C16 0.0293(13) 0.0237(12) 0.0261(12) 0.0053(11) 0.0027(10) 0.0028(11)
C17 0.0534(18) 0.0303(14) 0.0493(17) 0.0097(13) 0.0194(14) 0.0199(14)
C18 0.084(3) 0.0585(19) 0.089(2) 0.0121(18) 0.061(2) 0.0127(18)
C19 0.092(3) 0.060(2) 0.0453(18) -0.0117(15) 0.0169(17) 0.0132(18)
C20 0.0304(16) 0.0393(15) 0.0594(18) 0.0129(14) -0.0047(13) 0.0035(12)
C21 0.058(2) 0.083(2) 0.077(2) -0.0158(19) -0.0255(17) 0.0051(18)
C22 0.0341(16) 0.0578(18) 0.089(2) 0.0275(17) -0.0131(15) 0.0045(15)
C23 0.0411(16) 0.0275(13) 0.0402(15) 0.0047(12) 0.0108(12) -0.0028(12)
C24 0.0530(19) 0.0297(14) 0.064(2) 0.0164(13) 0.0001(15) -0.0042(13)
C25 0.0417(18) 0.0414(16) 0.096(2) 0.0063(16) 0.0180(16) 0.0002(14)
C26 0.0313(14) 0.0260(13) 0.0316(13) 0.0029(11) 0.0037(11) -0.0038(11)
C27 0.078(2) 0.0531(18) 0.0403(17) -0.0027(14) -0.0032(15) -0.0207(16)
C28 0.0485(18) 0.0285(13) 0.0626(19) 0.0044(13) 0.0012(14) -0.0004(13)
C29 0.0272(14) 0.0358(14) 0.0329(14) 0.0074(11) 0.0054(11) 0.0028(11)
C30 0.0300(15) 0.0471(16) 0.0632(19) 0.0169(14) 0.0000(13) 0.0104(13)
C31 0.0305(15) 0.0442(15) 0.0542(17) 0.0138(14) 0.0044(13) -0.0042(12)
C32 0.0317(14) 0.0341(13) 0.0268(13) 0.0088(11) 0.0012(10) 0.0031(12)
C33 0.0444(17) 0.0680(18) 0.0332(15) 0.0014(14) 0.0135(12) 0.0006(15)
C34 0.0548(19) 0.0532(17) 0.0341(15) -0.0042(13) 0.0054(13) -0.0019(14)
N1 0.0230(11) 0.0203(10) 0.0271(10) -0.0007(8) 0.0015(8) 0.0018(8)
N2 0.0264(11) 0.0253(10) 0.0212(10) 0.0019(8) -0.0009(8) 0.0026(9)
S1 0.0239(3) 0.0262(3) 0.0300(3) -0.0007(3) 0.0010(2) 0.0012(3)
Si1 0.0301(4) 0.0209(3) 0.0381(4) 0.0108(3) 0.0056(3) 0.0083(3)
Si2 0.0270(4) 0.0215(3) 0.0245(3) 0.0078(3) 0.0016(3) 0.0042(3)
S2B 0.0294(8) 0.0300(11) 0.0351(9) -0.0004(8) 0.0050(6) -0.0065(7)
C6B 0.026(5) 0.028(4) 0.033(3) -0.001(3) 0.009(3) 0.011(3)
C6A 0.048(6) 0.016(5) 0.061(7) -0.011(4) 0.003(4) -0.016(4)
S2A 0.0165(13) 0.0434(18) 0.0531(15) -0.0109(14) 0.0048(11) 0.0019(12)

loop_
_atom_type_symbol
_atom_type_description
_atom_type_scat_dispersion_real
_atom_type_scat_dispersion_imag
_atom_type_scat_source
C C 0.0033 0.0016 'International Tables Vol C Tables 4.2.6.8 and 6.1.1.4'
H H 0.0000 0.0000 'International Tables Vol C Tables 4.2.6.8 and 6.1.1.4'
N N 0.0061 0.0033 'International Tables Vol C Tables 4.2.6.8 and 6.1.1.4'
Si Si 0.0817 0.0704 'International Tables Vol C Tables 4.2.6.8 and 6.1.1.4'
S S 0.1246 0.1234 'International Tables Vol C Tables 4.2.6.8 and 6.1.1.4'

loop_
_geom_angle_atom_site_label_1
_geom_angle_atom_site_label_2
_geom_angle_atom_site_label_3
_geom_angle
N1 C1 C2 125.41(18)
N1 C1 C12 113.18(18)
C2 C1 C12 121.41(18)
C1 C2 C3 117.97(18)
C1 C2 C13 120.45(18)
C3 C2 C13 121.56(19)
C2 C3 C4 120.14(18)
C2 C3 C10 120.83(18)
C4 C3 C10 119.03(18)
C5 C4 C3 120.3(2)
C5 C4 H4 119.9
C3 C4 H4 119.9
C4 C5 C6B 130.8(5)
C4 C5 C8 120.6(2)
C6B C5 C8 108.3(5)
C4 C5 S2A 123.5(2)
C6B C5 S2A 10.2(5)
C8 C5 S2A 115.8(2)
C6B C7 C6A 102.4(6)
C6B C7 S2A 15.5(3)
C6A C7 S2A 115.7(5)
C6B C7 S2B 114.6(3)
C6A C7 S2B 13.1(5)
S2A C7 S2B 128.5(2)
C6B C7 H7 122.7
C6A C7 H7 134.6
S2A C7 H7 108.4
S2B C7 H7 122.7
C9 C8 C5 121.0(2)
C9 C8 C6A 133.7(6)
C5 C8 C6A 105.2(6)
C9 C8 S2B 124.94(19)
C5 C8 S2B 114.10(19)
C6A C8 S2B 9.8(6)
C8 C9 C10 120.1(2)
C8 C9 H9 119.9
C10 C9 H9 119.9
C9 C10 C11 120.15(19)
C9 C10 C3 119.01(19)
C11 C10 C3 120.84(18)
C12 C11 C10 118.13(18)
C12 C11 C15 119.64(19)
C10 C11 C15 122.17(19)
N2 C12 C11 125.97(18)
N2 C12 C1 113.23(18)
C11 C12 C1 120.80(19)
C14 C13 C2 176.4(2)
C13 C14 Si1 169.58(19)
C16 C15 C11 178.3(2)
C15 C16 Si2 177.5(2)
C19 C17 C18 109.3(2)
C19 C17 Si1 113.75(17)
C18 C17 Si1 111.70(18)
C19 C17 H17 107.6
C18 C17 H17 106.9
Si1 C17 H17 107.4
C17 C18 H18A 109.5
C17 C18 H18B 109.5
H18A C18 H18B 109.5
C17 C18 H18C 109.5
H18A C18 H18C 109.5
H18B C18 H18C 109.5
C17 C19 H19A 109.5
C17 C19 H19B 109.5
H19A C19 H19B 109.5
C17 C19 H19C 109.5
H19A C19 H19C 109.5
H19B C19 H19C 109.5
C21 C20 C22 110.3(2)
C21 C20 Si1 113.55(17)
C22 C20 Si1 112.05(17)
C21 C20 H20 107.2
C22 C20 H20 106.4
Si1 C20 H20 107.0
C20 C21 H21A 109.5
C20 C21 H21B 109.5
H21A C21 H21B 109.5
C20 C21 H21C 109.5
H21A C21 H21C 109.5
H21B C21 H21C 109.5
C20 C22 H22A 109.5
C20 C22 H22B 109.5
H22A C22 H22B 109.5
C20 C22 H22C 109.5
H22A C22 H22C 109.5
H22B C22 H22C 109.5
C25 C23 C24 109.3(2)
C25 C23 Si1 113.84(16)
C24 C23 Si1 113.19(15)
C25 C23 H23 106.0
C24 C23 H23 107.0
Si1 C23 H23 107.0
C23 C24 H24A 109.5
C23 C24 H24B 109.5
H24A C24 H24B 109.5
C23 C24 H24C 109.5
H24A C24 H24C 109.5
H24B C24 H24C 109.5
C23 C25 H25A 109.5
C23 C25 H25B 109.5
H25A C25 H25B 109.5
C23 C25 H25C 109.5
H25A C25 H25C 109.5
H25B C25 H25C 109.5
C27 C26 C28 109.87(18)
C27 C26 Si2 113.69(14)
C28 C26 Si2 112.26(16)
C27 C26 H26 106.7
C28 C26 H26 107.0
Si2 C26 H26 106.9
C26 C27 H27A 109.5
C26 C27 H27B 109.5
H27A C27 H27B 109.5
C26 C27 H27C 109.5
H27A C27 H27C 109.5
H27B C27 H27C 109.5
C26 C28 H28A 109.5
C26 C28 H28B 109.5
H28A C28 H28B 109.5
C26 C28 H28C 109.5
H28A C28 H28C 109.5
H28B C28 H28C 109.5
C31 C29 C30 109.90(19)
C31 C29 Si2 114.09(15)
C30 C29 Si2 112.34(15)
C31 C29 H29 106.7
C30 C29 H29 106.7
Si2 C29 H29 106.7
C29 C30 H30A 109.5
C29 C30 H30B 109.5
H30A C30 H30B 109.5
C29 C30 H30C 109.5
H30A C30 H30C 109.5
H30B C30 H30C 109.5
C29 C31 H31A 109.5
C29 C31 H31B 109.5
H31A C31 H31B 109.5
C29 C31 H31C 109.5
H31A C31 H31C 109.5
H31B C31 H31C 109.5
C34 C32 C33 110.5(2)
C34 C32 Si2 112.49(15)
C33 C32 Si2 110.74(16)
C34 C32 H32 107.5
C33 C32 H32 107.6
Si2 C32 H32 107.8
C32 C33 H33A 109.5
C32 C33 H33B 109.5
H33A C33 H33B 109.5
C32 C33 H33C 109.5
H33A C33 H33C 109.5
H33B C33 H33C 109.5
C32 C34 H34A 109.5
C32 C34 H34B 109.5
H34A C34 H34B 109.5
C32 C34 H34C 109.5
H34A C34 H34C 109.5
H34B C34 H34C 109.5
C1 N1 S1 105.55(13)
C12 N2 S1 105.29(14)
N1 S1 N2 102.74(9)
C14 Si1 C23 110.19(10)
C14 Si1 C17 104.73(10)
C23 Si1 C17 113.76(11)
C14 Si1 C20 106.06(10)
C23 Si1 C20 111.22(11)
C17 Si1 C20 110.42(12)
C16 Si2 C32 106.18(10)
C16 Si2 C26 106.13(10)
C32 Si2 C26 110.46(10)
C16 Si2 C29 108.35(10)
C32 Si2 C29 113.01(10)
C26 Si2 C29 112.26(10)
C7 S2B C8 91.05(15)
C7 S2B H6A 141.2
C8 S2B H6A 125.3
C5 C6B C7 111.4(6)
C5 C6B H6B 129.7
C7 C6B H6B 116.0
C8 C6A C7 112.1(8)
C8 C6A H6A 124.5
C7 C6A H6A 123.0
C7 S2A C5 90.3(2)
C7 S2A H6B 139.0
C5 S2A H6B 129.3

loop_
_geom_bond_atom_site_label_1
_geom_bond_atom_site_label_2
_geom_bond_distance
C1 N1 1.360(2)
C1 C2 1.410(3)
C1 C12 1.436(2)
C2 C3 1.415(3)
C2 C13 1.428(3)
C3 C4 1.416(3)
C3 C10 1.441(3)
C4 C5 1.353(3)
C4 H4 0.9500
C5 C6B 1.435(9)
C5 C8 1.433(3)
C5 S2A 1.765(4)
C7 C6B 1.451(11)
C7 C6A 1.464(15)
C7 S2A 1.592(6)
C7 S2B 1.646(4)
C7 H7 0.9500
C8 C9 1.350(3)
C8 C6A 1.452(13)
C8 S2B 1.744(3)
C9 C10 1.419(3)
C9 H9 0.9500
C10 C11 1.418(3)
C11 C12 1.410(3)
C11 C15 1.428(3)
C12 N2 1.364(2)
C13 C14 1.197(3)
C14 Si1 1.842(2)
C15 C16 1.197(3)
C16 Si2 1.850(2)
C17 C19 1.517(3)
C17 C18 1.535(3)
C17 Si1 1.872(2)
C17 H17 1.0000
C18 H18A 0.9800
C18 H18B 0.9800
C18 H18C 0.9800
C19 H19A 0.9800
C19 H19B 0.9800
C19 H19C 0.9800
C20 C21 1.513(3)
C20 C22 1.530(3)
C20 Si1 1.887(2)
C20 H20 1.0000
C21 H21A 0.9800
C21 H21B 0.9800
C21 H21C 0.9800
C22 H22A 0.9800
C22 H22B 0.9800
C22 H22C 0.9800
C23 C25 1.535(3)
C23 C24 1.537(3)
C23 Si1 1.870(2)
C23 H23 1.0000
C24 H24A 0.9800
C24 H24B 0.9800
C24 H24C 0.9800
C25 H25A 0.9800
C25 H25B 0.9800
C25 H25C 0.9800
C26 C27 1.534(3)
C26 C28 1.536(3)
C26 Si2 1.877(2)
C26 H26 1.0000
C27 H27A 0.9800
C27 H27B 0.9800
C27 H27C 0.9800
C28 H28A 0.9800
C28 H28B 0.9800
C28 H28C 0.9800
C29 C31 1.531(3)
C29 C30 1.538(3)
C29 Si2 1.887(2)
C29 H29 1.0000
C30 H30A 0.9800
C30 H30B 0.9800
C30 H30C 0.9800
C31 H31A 0.9800
C31 H31B 0.9800
C31 H31C 0.9800
C32 C34 1.531(3)
C32 C33 1.540(3)
C32 Si2 1.875(2)
C32 H32 1.0000
C33 H33A 0.9800
C33 H33B 0.9800
C33 H33C 0.9800
C34 H34A 0.9800
C34 H34B 0.9800
C34 H34C 0.9800
N1 S1 1.6058(17)
N2 S1 1.6067(16)
S2B H6A 0.5878
C6B H6B 0.9500
C6A H6A 0.9500
S2A H6B 0.5665

loop_
_geom_torsion_atom_site_label_1
_geom_torsion_atom_site_label_2
_geom_torsion_atom_site_label_3
_geom_torsion_atom_site_label_4
_geom_torsion
N1 C1 C2 C3 -179.55(18)
C12 C1 C2 C3 1.7(3)
N1 C1 C2 C13 2.0(3)
C12 C1 C2 C13 -176.78(18)
C1 C2 C3 C4 178.66(18)
C13 C2 C3 C4 -2.9(3)
C1 C2 C3 C10 -0.4(3)
C13 C2 C3 C10 178.09(18)
C2 C3 C4 C5 -179.44(19)
C10 C3 C4 C5 -0.4(3)
C3 C4 C5 C6B 174.6(6)
C3 C4 C5 C8 1.0(3)
C3 C4 C5 S2A -176.5(3)
C4 C5 C8 C9 -1.0(3)
C6B C5 C8 C9 -175.9(5)
S2A C5 C8 C9 176.7(2)
C4 C5 C8 C6A -177.5(7)
C6B C5 C8 C6A 7.5(8)
S2A C5 C8 C6A 0.1(7)
C4 C5 C8 S2B 178.2(2)
C6B C5 C8 S2B 3.3(5)
S2A C5 C8 S2B -4.1(3)
C5 C8 C9 C10 0.3(3)
C6A C8 C9 C10 175.7(9)
S2B C8 C9 C10 -178.7(2)
C8 C9 C10 C11 179.95(19)
C8 C9 C10 C3 0.3(3)
C2 C3 C10 C9 178.82(18)
C4 C3 C10 C9 -0.2(3)
C2 C3 C10 C11 -0.9(3)
C4 C3 C10 C11 -179.93(18)
C9 C10 C11 C12 -178.90(19)
C3 C10 C11 C12 0.8(3)
C9 C10 C11 C15 -1.7(3)
C3 C10 C11 C15 177.98(18)
C10 C11 C12 N2 -179.77(18)
C15 C11 C12 N2 3.0(3)
C10 C11 C12 C1 0.5(3)
C15 C11 C12 C1 -176.74(18)
N1 C1 C12 N2 -0.4(2)
C2 C1 C12 N2 178.43(17)
N1 C1 C12 C11 179.30(17)
C2 C1 C12 C11 -1.8(3)
C1 C2 C13 C14 150(4)
C3 C2 C13 C14 -28(4)
C2 C13 C14 Si1 -5(5)
C12 C11 C15 C16 90(8)
C10 C11 C15 C16 -87(8)
C11 C15 C16 Si2 -107(8)
C2 C1 N1 S1 -179.23(16)
C12 C1 N1 S1 -0.4(2)
C11 C12 N2 S1 -178.67(17)
C1 C12 N2 S1 1.1(2)
C1 N1 S1 N2 0.96(15)
C12 N2 S1 N1 -1.19(15)
C13 C14 Si1 C23 -154.3(11)
C13 C14 Si1 C17 -31.6(11)
C13 C14 Si1 C20 85.2(11)
C25 C23 Si1 C14 33.2(2)
C24 C23 Si1 C14 158.79(17)
C25 C23 Si1 C17 -84.0(2)
C24 C23 Si1 C17 41.5(2)
C25 C23 Si1 C20 150.54(17)
C24 C23 Si1 C20 -83.89(19)
C19 C17 Si1 C14 -63.6(2)
C18 C17 Si1 C14 60.6(2)
C19 C17 Si1 C23 56.7(2)
C18 C17 Si1 C23 -179.02(18)
C19 C17 Si1 C20 -177.41(18)
C18 C17 Si1 C20 -53.2(2)
C21 C20 Si1 C14 59.2(2)
C22 C20 Si1 C14 -175.06(17)
C21 C20 Si1 C23 -60.6(2)
C22 C20 Si1 C23 65.1(2)
C21 C20 Si1 C17 172.07(18)
C22 C20 Si1 C17 -62.1(2)
C15 C16 Si2 C32 -99(4)
C15 C16 Si2 C26 143(4)
C15 C16 Si2 C29 22(4)
C34 C32 Si2 C16 55.13(18)
C33 C32 Si2 C16 -69.13(19)
C34 C32 Si2 C26 169.78(16)
C33 C32 Si2 C26 45.52(19)
C34 C32 Si2 C29 -63.51(18)
C33 C32 Si2 C29 172.23(16)
C27 C26 Si2 C16 -52.80(18)
C28 C26 Si2 C16 -178.30(15)
C27 C26 Si2 C32 -167.49(16)
C28 C26 Si2 C32 67.01(18)
C27 C26 Si2 C29 65.39(19)
C28 C26 Si2 C29 -60.11(18)
C31 C29 Si2 C16 -30.18(19)
C30 C29 Si2 C16 -156.11(16)
C31 C29 Si2 C32 87.20(17)
C30 C29 Si2 C32 -38.73(19)
C31 C29 Si2 C26 -147.05(15)
C30 C29 Si2 C26 87.02(18)
C6B C7 S2B C8 -5.3(5)
C6A C7 S2B C8 18(3)
S2A C7 S2B C8 2.8(3)
C9 C8 S2B C7 -179.7(2)
C5 C8 S2B C7 1.1(2)
C6A C8 S2B C7 -24(4)
C4 C5 C6B C7 178.8(3)
C8 C5 C6B C7 -6.9(8)
S2A C5 C6B C7 132(4)
C6A C7 C6B C5 3.1(10)
S2A C7 C6B C5 -147(3)
S2B C7 C6B C5 8.3(9)
C9 C8 C6A C7 178.2(4)
C5 C8 C6A C7 -5.9(11)
S2B C8 C6A C7 150(5)
C6B C7 C6A C8 1.8(12)
S2A C7 C6A C8 10.3(13)
S2B C7 C6A C8 -157(4)
C6B C7 S2A C5 24(2)
C6A C7 S2A C5 -8.3(8)
S2B C7 S2A C5 -4.6(4)
C4 C5 S2A C7 -177.6(2)
C6B C5 S2A C7 -39(4)
C8 C5 S2A C7 4.8(3)
